data_4113562
loop_
_publ_author_name
'Emilio Bustelo'
'Jorge J. Carb\'o'
'Agust\'i Lled\'os'
'Kurt Mereiter'
'M. Carmen Puerta'
'Pedro Valerga'

_publ_contact_author
;
Pedro S. Valerga Jimenez
Departamento de Ciencia de los Materiales e Ingenieria Metalurgica
y Quimica Inorganica. Facultad de Ciencias. Universidad de Cadiz. 
Apartado 40.  Puerto Real  11510. Spain. 
;
_publ_contact_author_email pedro.valerga@uca.es
_publ_contact_author_fax +34-956-016288
_publ_contact_author_phone +34-956-016340
_publ_section_title
;
 First X-ray Characterization and Theoretical Study of \p-Alkyne,
 Alkynyl-Hydride, and Vinylidene Isomers for the Same Transition Metal
 Fragment [Cp*Ru(PEt3)2]+
;
_journal_name_full 'Journal of the American Chemical Society'
_journal_page_first 3311
_journal_page_last 3321
_journal_paper_doi 10.1021/ja0291181
_journal_volume 125
_journal_year 2003
_chemical_formula_moiety 'C24 H47 P2 Ru +, C24 H20 B -'
_chemical_formula_sum 'C48 H67 B P2 Ru'
_chemical_formula_weight 817.84
_chemical_name_common '[Ru(Cp*)(PEt3)2(H)(kappa1-CCH)]BPh4'
_chemical_name_systematic
;  
(penta-hapto-pentamethylcyclopentadienyl)-bis(triethylphosphino)- 
alkynyl-hydride-ruthenium tetraphenylborate   
;
_space_group_IT_number 19
_symmetry_cell_setting orthorhombic
_symmetry_space_group_name_Hall 'P 2ac 2ab'
_symmetry_space_group_name_H-M 'P 21 21 21'
_atom_sites_solution_hydrogens geom
_atom_sites_solution_primary direct
_atom_sites_solution_secondary difmap
_audit_creation_method SHELXL-97
_cell_angle_alpha 90.00
_cell_angle_beta 90.00
_cell_angle_gamma 90.00
_cell_formula_units_Z 4
_cell_length_a 13.604(2)
_cell_length_b 16.518(3)
_cell_length_c 19.219(3)
_cell_measurement_reflns_used 991
_cell_measurement_temperature 183(2)
_cell_measurement_theta_max 27.2
_cell_measurement_theta_min 2.5
_cell_volume 4318.7(12)
_computing_cell_refinement 'Bruker SAINT'
_computing_data_collection 'Bruker SMART'
_computing_data_reduction 'Bruker SAINT, SADABS, XPREP'
_computing_molecular_graphics 'ORTEP-3 vers. 1.07 (L.J. Faruggia, 1997)'
_computing_publication_material 'Bruker SHELXTL'
_computing_structure_refinement 'SHELXL-97 (Sheldrick, 1997)'
_computing_structure_solution 'SHELXS-97 (Sheldrick, 1990)'
_diffrn_ambient_temperature 183(2)
_diffrn_measured_fraction_theta_full 0.992
_diffrn_measured_fraction_theta_max 0.992
_diffrn_measurement_device_type 'BRUKER SMART 3-circle with CCD area detector'
_diffrn_measurement_method 'omega scans'
_diffrn_radiation_monochromator graphite
_diffrn_radiation_source 'fine-focus sealed tube'
_diffrn_radiation_type MoK\a
_diffrn_radiation_wavelength 0.71073
_diffrn_reflns_av_R_equivalents 0.0486
_diffrn_reflns_av_sigmaI/netI 0.0232
_diffrn_reflns_limit_h_max 17
_diffrn_reflns_limit_h_min -17
_diffrn_reflns_limit_k_max 21
_diffrn_reflns_limit_k_min -21
_diffrn_reflns_limit_l_max 24
_diffrn_reflns_limit_l_min -24
_diffrn_reflns_number 95978
_diffrn_reflns_theta_full 27.50
_diffrn_reflns_theta_max 27.50
_diffrn_reflns_theta_min 1.94
_exptl_absorpt_coefficient_mu 0.469
_exptl_absorpt_correction_T_max 0.92
_exptl_absorpt_correction_T_min 0.76
_exptl_absorpt_correction_type 'Semi-empirical from equivalents with SADABS'
_exptl_crystal_colour yellow
_exptl_crystal_density_diffrn 1.258
_exptl_crystal_description prism
_exptl_crystal_F_000 1736
_exptl_crystal_size_max 0.58
_exptl_crystal_size_mid 0.30
_exptl_crystal_size_min 0.18
_refine_diff_density_max 0.572
_refine_diff_density_min -0.614
_refine_diff_density_rms 0.072
_refine_ls_abs_structure_details 'Flack H D (1983), Acta Cryst. A39, 876-881'
_refine_ls_abs_structure_Flack -0.07(3)
_refine_ls_extinction_method none
_refine_ls_goodness_of_fit_ref 1.091
_refine_ls_hydrogen_treatment mixed
_refine_ls_matrix_type full
_refine_ls_number_parameters 483
_refine_ls_number_reflns 9852
_refine_ls_number_restraints 0
_refine_ls_restrained_S_all 1.091
_refine_ls_R_factor_all 0.0520
_refine_ls_R_factor_gt 0.0432
_refine_ls_shift/su_max 0.001
_refine_ls_shift/su_mean 0.000
_refine_ls_structure_factor_coef Fsqd
_refine_ls_weighting_details 'calc w=1/[\s^2^(Fo^2^)+(0.0465P)^2^+5.2034P] where P=(Fo^2^+2Fc^2^)/3'
_refine_ls_weighting_scheme calc
_refine_ls_wR_factor_gt 0.1046
_refine_ls_wR_factor_ref 0.1115
_reflns_number_gt 8869
_reflns_number_total 9852
_reflns_threshold_expression >2sigma(I)
_cod_data_source_file ja0291181si20030114_055415_2.cif
_cod_data_source_block pvx661
_cod_database_code 4113562

loop_
_symmetry_equiv_pos_as_xyz
'x, y, z'
'-x+1/2, -y, z+1/2'
'-x, y+1/2, -z+1/2'
'x+1/2, -y+1/2, -z'

loop_
_atom_site_label
_atom_site_type_symbol
_atom_site_fract_x
_atom_site_fract_y
_atom_site_fract_z
_atom_site_U_iso_or_equiv
_atom_site_adp_type
_atom_site_occupancy
_atom_site_symmetry_multiplicity
_atom_site_calc_flag
_atom_site_refinement_flags
Ru Ru 0.25521(2) 0.43123(4) 0.266917(14) 0.03331(10) Uani 1 1 d .
H1 H 0.228(3) 0.354(2) 0.268(2) 0.034(10) Uiso 1 1 d .
P1 P 0.33582(8) 0.35395(7) 0.18191(5) 0.0400(2) Uani 1 1 d .
P2 P 0.08801(6) 0.42768(10) 0.24130(5) 0.0381(2) Uani 1 1 d .
C1 C 0.2792(3) 0.5325(3) 0.3439(2) 0.0460(10) Uani 1 1 d .
C2 C 0.3741(3) 0.5015(3) 0.3214(2) 0.0405(9) Uani 1 1 d .
C3 C 0.3815(2) 0.4207(2) 0.34483(17) 0.0340(8) Uani 1 1 d .
C4 C 0.2909(3) 0.3990(2) 0.37883(18) 0.0317(7) Uani 1 1 d .
C5 C 0.2298(3) 0.4699(2) 0.38055(18) 0.0349(8) Uani 1 1 d .
C6 C 0.2480(5) 0.6194(2) 0.3377(2) 0.0575(11) Uani 1 1 d .
H6A H 0.2687 0.6492 0.3793 0.086 Uiso 1 1 calc R
H6B H 0.1763 0.6222 0.3333 0.086 Uiso 1 1 calc R
H6C H 0.2785 0.6436 0.2964 0.086 Uiso 1 1 calc R
C7 C 0.4560(3) 0.5516(3) 0.2922(3) 0.0585(13) Uani 1 1 d .
H7A H 0.4952 0.5742 0.3303 0.088 Uiso 1 1 calc R
H7B H 0.4285 0.5958 0.2643 0.088 Uiso 1 1 calc R
H7C H 0.4980 0.5177 0.2627 0.088 Uiso 1 1 calc R
C8 C 0.4732(3) 0.3694(3) 0.3477(2) 0.0425(9) Uani 1 1 d .
H8A H 0.5101 0.3822 0.3901 0.064 Uiso 1 1 calc R
H8B H 0.5141 0.3807 0.3069 0.064 Uiso 1 1 calc R
H8C H 0.4549 0.3120 0.3481 0.064 Uiso 1 1 calc R
C9 C 0.2735(3) 0.3226(2) 0.4178(2) 0.0406(9) Uani 1 1 d .
H9A H 0.2977 0.3285 0.4655 0.061 Uiso 1 1 calc R
H9B H 0.3084 0.2780 0.3948 0.061 Uiso 1 1 calc R
H9C H 0.2029 0.3108 0.4186 0.061 Uiso 1 1 calc R
C10 C 0.1413(3) 0.4796(3) 0.4262(2) 0.0454(10) Uani 1 1 d .
H10A H 0.1620 0.4977 0.4725 0.068 Uiso 1 1 calc R
H10B H 0.1070 0.4276 0.4302 0.068 Uiso 1 1 calc R
H10C H 0.0969 0.5199 0.4058 0.068 Uiso 1 1 calc R
C11 C 0.4646(3) 0.3818(4) 0.1636(3) 0.0645(16) Uani 1 1 d .
H11A H 0.4972 0.3935 0.2085 0.077 Uiso 1 1 calc R
H11B H 0.4977 0.3338 0.1434 0.077 Uiso 1 1 calc R
C12 C 0.4823(5) 0.4494(4) 0.1179(4) 0.088(2) Uani 1 1 d .
H12A H 0.5533 0.4576 0.1127 0.131 Uiso 1 1 calc R
H12B H 0.4526 0.4983 0.1377 0.131 Uiso 1 1 calc R
H12C H 0.4531 0.4384 0.0722 0.131 Uiso 1 1 calc R
C13 C 0.3550(4) 0.2466(3) 0.2063(3) 0.0598(12) Uani 1 1 d .
H13A H 0.4025 0.2222 0.1734 0.072 Uiso 1 1 calc R
H13B H 0.3847 0.2446 0.2533 0.072 Uiso 1 1 calc R
C14 C 0.2636(5) 0.1964(3) 0.2066(4) 0.0826(18) Uani 1 1 d .
H14A H 0.2798 0.1408 0.2199 0.124 Uiso 1 1 calc R
H14B H 0.2344 0.1966 0.1600 0.124 Uiso 1 1 calc R
H14C H 0.2166 0.2191 0.2400 0.124 Uiso 1 1 calc R
C15 C 0.2840(3) 0.3488(3) 0.0940(2) 0.0507(11) Uani 1 1 d .
H15A H 0.2197 0.3210 0.0967 0.061 Uiso 1 1 calc R
H15B H 0.2716 0.4048 0.0778 0.061 Uiso 1 1 calc R
C16 C 0.3466(4) 0.3059(6) 0.0397(3) 0.101(3) Uani 1 1 d .
H16A H 0.3125 0.3065 -0.0051 0.151 Uiso 1 1 calc R
H16B H 0.3578 0.2498 0.0542 0.151 Uiso 1 1 calc R
H16C H 0.4099 0.3338 0.0352 0.151 Uiso 1 1 calc R
C17 C 0.0396(3) 0.5341(3) 0.2426(3) 0.0575(12) Uani 1 1 d .
H17A H 0.0478 0.5550 0.2905 0.069 Uiso 1 1 calc R
H17B H 0.0825 0.5670 0.2121 0.069 Uiso 1 1 calc R
C18 C -0.0633(4) 0.5500(3) 0.2215(3) 0.0643(13) Uani 1 1 d .
H18A H -0.0768 0.6082 0.2251 0.096 Uiso 1 1 calc R
H18B H -0.1080 0.5202 0.2522 0.096 Uiso 1 1 calc R
H18C H -0.0731 0.5323 0.1734 0.096 Uiso 1 1 calc R
C19 C 0.0070(3) 0.3766(3) 0.3016(2) 0.0482(10) Uani 1 1 d .
H19A H 0.0157 0.4006 0.3485 0.058 Uiso 1 1 calc R
H19B H -0.0619 0.3862 0.2872 0.058 Uiso 1 1 calc R
C20 C 0.0248(4) 0.2852(3) 0.3062(3) 0.0676(14) Uani 1 1 d .
H20A H -0.0213 0.2614 0.3396 0.101 Uiso 1 1 calc R
H20B H 0.0923 0.2752 0.3217 0.101 Uiso 1 1 calc R
H20C H 0.0147 0.2607 0.2604 0.101 Uiso 1 1 calc R
C21 C 0.0557(3) 0.3817(3) 0.1577(2) 0.0399(9) Uani 1 1 d .
H21A H 0.0844 0.4156 0.1205 0.048 Uiso 1 1 calc R
H21B H 0.0884 0.3282 0.1553 0.048 Uiso 1 1 calc R
C22 C -0.0536(3) 0.3691(3) 0.1406(2) 0.0539(12) Uani 1 1 d .
H22A H -0.0597 0.3441 0.0946 0.081 Uiso 1 1 calc R
H22B H -0.0873 0.4215 0.1407 0.081 Uiso 1 1 calc R
H22C H -0.0833 0.3336 0.1756 0.081 Uiso 1 1 calc R
C23 C 0.2612(4) 0.5133(3) 0.18813(19) 0.0441(9) Uani 1 1 d .
C24 C 0.2641(4) 0.5613(3) 0.1448(2) 0.0597(12) Uani 1 1 d .
H24 H 0.2665 0.6009 0.1090 0.072 Uiso 1 1 calc R
B B 0.7544(4) 0.4541(2) 0.4651(2) 0.0352(8) Uani 1 1 d .
C25 C 0.6384(3) 0.4592(3) 0.49006(19) 0.0381(8) Uani 1 1 d .
C26 C 0.5912(3) 0.3960(3) 0.5256(2) 0.0472(10) Uani 1 1 d .
H26 H 0.6285 0.3506 0.5404 0.057 Uiso 1 1 calc R
C27 C 0.4901(4) 0.3983(4) 0.5398(2) 0.0593(13) Uani 1 1 d .
H27 H 0.4603 0.3548 0.5642 0.071 Uiso 1 1 calc R
C28 C 0.4340(3) 0.4624(4) 0.5189(2) 0.0595(14) Uani 1 1 d .
H28 H 0.3655 0.4634 0.5284 0.071 Uiso 1 1 calc R
C29 C 0.4775(3) 0.5253(3) 0.4841(2) 0.0525(12) Uani 1 1 d .
H29 H 0.4389 0.5702 0.4695 0.063 Uiso 1 1 calc R
C30 C 0.5773(3) 0.5240(3) 0.4700(2) 0.0457(9) Uani 1 1 d .
H30 H 0.6056 0.5685 0.4459 0.055 Uiso 1 1 calc R
C31 C 0.7475(3) 0.4108(2) 0.38856(18) 0.0355(7) Uani 1 1 d .
C32 C 0.7305(2) 0.4550(2) 0.3266(2) 0.0374(8) Uani 1 1 d .
H32 H 0.7290 0.5125 0.3288 0.045 Uiso 1 1 calc R
C33 C 0.7158(3) 0.4175(3) 0.2627(2) 0.0433(9) Uani 1 1 d .
H33 H 0.7045 0.4494 0.2224 0.052 Uiso 1 1 calc R
C34 C 0.7176(3) 0.3343(3) 0.2577(2) 0.0512(11) Uani 1 1 d .
H34 H 0.7092 0.3086 0.2138 0.061 Uiso 1 1 calc R
C35 C 0.7315(4) 0.2888(3) 0.3168(3) 0.0576(12) Uani 1 1 d .
H35 H 0.7309 0.2314 0.3140 0.069 Uiso 1 1 calc R
C36 C 0.7466(4) 0.3267(2) 0.3807(2) 0.0469(9) Uani 1 1 d .
H36 H 0.7567 0.2938 0.4206 0.056 Uiso 1 1 calc R
C37 C 0.8254(3) 0.4054(2) 0.5198(2) 0.0413(9) Uani 1 1 d .
C38 C 0.9100(3) 0.3641(3) 0.4975(3) 0.0479(10) Uani 1 1 d .
H38 H 0.9200 0.3567 0.4490 0.057 Uiso 1 1 calc R
C39 C 0.9796(4) 0.3338(3) 0.5433(3) 0.0591(13) Uani 1 1 d .
H39 H 1.0359 0.3065 0.5259 0.071 Uiso 1 1 calc R
C40 C 0.9672(4) 0.3429(3) 0.6130(3) 0.0697(16) Uani 1 1 d .
H40 H 1.0154 0.3229 0.6443 0.084 Uiso 1 1 calc R
C41 C 0.8840(5) 0.3815(4) 0.6381(3) 0.0712(16) Uani 1 1 d .
H41 H 0.8744 0.3878 0.6868 0.085 Uiso 1 1 calc R
C42 C 0.8152(4) 0.4109(3) 0.5915(3) 0.0551(12) Uani 1 1 d .
H42 H 0.7579 0.4362 0.6096 0.066 Uiso 1 1 calc R
C43 C 0.8049(3) 0.5443(2) 0.4637(2) 0.0388(9) Uani 1 1 d .
C44 C 0.7849(3) 0.6016(3) 0.5164(3) 0.0539(11) Uani 1 1 d .
H44 H 0.7363 0.5893 0.5502 0.065 Uiso 1 1 calc R
C45 C 0.8335(4) 0.6752(3) 0.5205(3) 0.0699(17) Uani 1 1 d .
H45 H 0.8182 0.7120 0.5569 0.084 Uiso 1 1 calc R
C46 C 0.9048(4) 0.6953(3) 0.4714(3) 0.0625(15) Uani 1 1 d .
H46 H 0.9378 0.7459 0.4737 0.075 Uiso 1 1 calc R
C47 C 0.9266(3) 0.6413(3) 0.4202(3) 0.0521(11) Uani 1 1 d .
H47 H 0.9751 0.6545 0.3865 0.063 Uiso 1 1 calc R
C48 C 0.8785(3) 0.5668(3) 0.4166(2) 0.0419(8) Uani 1 1 d .
H48 H 0.8963 0.5300 0.3808 0.050 Uiso 1 1 calc R
Ru1' Ru 0.2441(6) 0.4677(6) 0.2658(3) 0.035(2) Uiso 0.053(2) 1 d P
P2' P 0.0892(7) 0.3840(7) 0.2508(5) 0.020(3) Uiso 0.087(5) 1 d P

loop_
_atom_site_aniso_label
_atom_site_aniso_U_11
_atom_site_aniso_U_22
_atom_site_aniso_U_33
_atom_site_aniso_U_23
_atom_site_aniso_U_13
_atom_site_aniso_U_12
Ru 0.02632(12) 0.0448(3) 0.02882(13) -0.00130(14) 0.00030(12) -0.00860(16)
P1 0.0360(5) 0.0537(6) 0.0302(5) -0.0049(4) 0.0022(4) -0.0103(4)
P2 0.0282(4) 0.0509(7) 0.0352(5) 0.0010(5) 0.0001(3) -0.0034(4)
C1 0.058(3) 0.046(2) 0.0348(19) 0.0026(17) -0.0024(17) -0.0019(18)
C2 0.0332(19) 0.052(2) 0.0366(19) 0.0036(17) -0.0059(15) -0.0141(17)
C3 0.0297(16) 0.048(2) 0.0244(15) -0.0015(15) -0.0028(12) -0.0115(16)
C4 0.0307(16) 0.0372(18) 0.0271(16) -0.0060(14) 0.0022(13) -0.0063(14)
C5 0.0305(19) 0.046(2) 0.0278(16) -0.0002(14) -0.0026(13) -0.0040(15)
C6 0.083(3) 0.0341(19) 0.056(2) 0.0013(16) -0.013(3) -0.014(3)
C7 0.053(2) 0.068(3) 0.055(3) 0.014(2) -0.008(2) -0.031(2)
C8 0.0249(17) 0.067(3) 0.036(2) -0.0052(19) -0.0027(14) -0.0086(17)
C9 0.038(2) 0.043(2) 0.0402(19) 0.0055(16) 0.0043(15) -0.0039(16)
C10 0.043(2) 0.057(3) 0.036(2) -0.0058(18) 0.0052(17) 0.0036(19)
C11 0.035(2) 0.112(5) 0.047(3) -0.011(3) 0.0014(19) -0.007(3)
C12 0.063(3) 0.090(5) 0.110(5) -0.031(4) 0.025(3) -0.033(3)
C13 0.063(3) 0.054(3) 0.062(3) -0.017(2) -0.003(2) 0.006(2)
C14 0.069(4) 0.063(3) 0.116(5) -0.016(3) -0.018(4) -0.004(3)
C15 0.037(2) 0.084(3) 0.0316(19) -0.014(2) 0.0006(15) -0.012(2)
C16 0.049(3) 0.207(8) 0.046(3) -0.052(4) 0.014(2) -0.029(4)
C17 0.052(2) 0.050(2) 0.070(3) 0.008(2) -0.001(2) 0.0038(19)
C18 0.058(3) 0.058(3) 0.077(4) 0.013(3) 0.010(3) 0.005(2)
C19 0.040(2) 0.055(3) 0.049(2) 0.004(2) 0.0072(19) -0.0061(19)
C20 0.071(3) 0.067(3) 0.065(3) 0.021(3) 0.010(3) 0.016(3)
C21 0.0260(17) 0.063(3) 0.0302(19) -0.0015(18) -0.0024(14) -0.0026(17)
C22 0.0271(19) 0.088(4) 0.047(2) -0.014(2) -0.0095(17) -0.002(2)
C23 0.044(2) 0.058(2) 0.0306(16) -0.0005(16) -0.0040(18) 0.003(2)
C24 0.072(3) 0.058(3) 0.049(2) 0.007(2) -0.001(2) -0.028(3)
B 0.0321(18) 0.0365(18) 0.0371(18) -0.0048(14) -0.0004(19) -0.0050(18)
C25 0.0372(19) 0.048(2) 0.0291(17) -0.0130(15) -0.0035(15) -0.0020(16)
C26 0.038(2) 0.070(3) 0.034(2) -0.0059(19) 0.0021(16) -0.008(2)
C27 0.044(2) 0.095(4) 0.039(2) -0.004(2) 0.0061(19) -0.021(3)
C28 0.034(2) 0.102(4) 0.042(2) -0.027(2) 0.0037(18) -0.002(2)
C29 0.038(2) 0.073(3) 0.047(2) -0.027(2) -0.0082(18) 0.013(2)
C30 0.043(2) 0.049(2) 0.045(2) -0.0119(18) 0.0003(18) 0.0012(18)
C31 0.0277(15) 0.0381(17) 0.0407(17) -0.0046(13) 0.0074(17) -0.0049(16)
C32 0.0269(18) 0.0422(19) 0.0432(19) -0.0026(15) 0.0018(14) -0.0008(13)
C33 0.0293(15) 0.061(3) 0.0390(19) -0.002(2) 0.0035(15) -0.0048(15)
C34 0.047(2) 0.057(2) 0.050(2) -0.019(2) 0.0118(18) -0.0083(18)
C35 0.074(4) 0.038(2) 0.061(3) -0.0151(19) 0.009(2) -0.009(2)
C36 0.055(2) 0.0394(18) 0.046(2) -0.0006(15) 0.008(2) -0.009(2)
C37 0.0317(18) 0.043(2) 0.049(2) -0.0015(17) -0.0044(16) -0.0082(16)
C38 0.037(2) 0.042(2) 0.065(3) 0.007(2) 0.000(2) -0.0037(17)
C39 0.040(2) 0.046(3) 0.091(4) 0.010(2) -0.008(2) -0.0022(19)
C40 0.058(3) 0.055(3) 0.095(4) 0.015(3) -0.041(3) -0.002(2)
C41 0.080(4) 0.079(4) 0.055(3) -0.001(3) -0.030(3) -0.006(3)
C42 0.055(3) 0.059(3) 0.052(3) -0.008(2) -0.017(2) 0.002(2)
C43 0.0336(19) 0.0326(19) 0.050(2) -0.0039(16) -0.0077(16) 0.0021(14)
C44 0.043(2) 0.052(2) 0.068(3) -0.021(2) -0.005(2) 0.0038(18)
C45 0.059(3) 0.047(3) 0.103(4) -0.032(3) -0.023(3) 0.008(2)
C46 0.052(3) 0.034(2) 0.102(4) 0.004(2) -0.033(3) -0.0054(19)
C47 0.041(2) 0.047(2) 0.069(3) 0.009(2) -0.017(2) -0.0101(19)
C48 0.0356(18) 0.0388(19) 0.051(2) -0.0005(19) -0.0092(16) 0.0002(17)

loop_
_atom_type_symbol
_atom_type_description
_atom_type_scat_dispersion_real
_atom_type_scat_dispersion_imag
_atom_type_scat_source
C C 0.0033 0.0016 'International Tables Vol C Tables 4.2.6.8 and 6.1.1.4'
H H 0.0000 0.0000 'International Tables Vol C Tables 4.2.6.8 and 6.1.1.4'
B B 0.0013 0.0007 'International Tables Vol C Tables 4.2.6.8 and 6.1.1.4'
P P 0.1023 0.0942 'International Tables Vol C Tables 4.2.6.8 and 6.1.1.4'
Ru Ru -1.2594 0.8363 'International Tables Vol C Tables 4.2.6.8 and 6.1.1.4'

loop_
_geom_angle_atom_site_label_1
_geom_angle_atom_site_label_2
_geom_angle_atom_site_label_3
_geom_angle
C23 Ru C2 88.51(16)
C23 Ru C1 89.31(16)
C2 Ru C1 37.65(16)
C23 Ru C4 148.62(15)
C2 Ru C4 61.67(13)
C1 Ru C4 61.42(14)
C23 Ru C3 120.56(16)
C2 Ru C3 36.27(15)
C1 Ru C3 61.20(15)
C4 Ru C3 36.86(12)
C23 Ru C5 121.84(15)
C2 Ru C5 61.51(13)
C1 Ru C5 36.32(14)
C4 Ru C5 36.65(13)
C3 Ru C5 60.83(12)
C23 Ru P2 84.19(14)
C2 Ru P2 144.49(12)
C1 Ru P2 107.39(12)
C4 Ru P2 113.81(9)
C3 Ru P2 150.57(9)
C5 Ru P2 93.48(9)
C23 Ru P1 79.93(12)
C2 Ru P1 105.61(12)
C1 Ru P1 142.39(12)
C4 Ru P1 115.64(10)
C3 Ru P1 93.64(10)
C5 Ru P1 151.93(10)
P2 Ru P1 107.20(4)
C23 Ru H1RU 131.3(16)
C2 Ru H1RU 133.5(16)
C1 Ru H1RU 138.2(16)
C4 Ru H1RU 79.8(16)
C3 Ru H1RU 97.2(16)
C5 Ru H1RU 102.4(16)
P2 Ru H1RU 73.1(16)
P1 Ru H1RU 67.3(16)
C15 P1 C11 101.6(2)
C15 P1 C13 104.1(2)
C11 P1 C13 98.8(3)
C15 P1 Ru 119.19(16)
C11 P1 Ru 116.2(2)
C13 P1 Ru 114.22(17)
C19 P2 C21 102.9(2)
C19 P2 C17 102.4(2)
C21 P2 C17 108.4(2)
C19 P2 Ru 118.14(16)
C21 P2 Ru 115.52(13)
C17 P2 Ru 108.46(16)
C5 C1 C2 108.1(4)
C5 C1 C6 126.9(4)
C2 C1 C6 124.4(4)
C5 C1 Ru 73.6(2)
C2 C1 Ru 70.9(2)
C6 C1 Ru 128.0(3)
C3 C2 C1 107.6(3)
C3 C2 C7 126.1(4)
C1 C2 C7 125.2(4)
C3 C2 Ru 73.3(2)
C1 C2 Ru 71.5(2)
C7 C2 Ru 130.2(3)
C2 C3 C4 108.6(3)
C2 C3 C8 126.9(3)
C4 C3 C8 123.5(3)
C2 C3 Ru 70.5(2)
C4 C3 Ru 70.93(19)
C8 C3 Ru 133.5(3)
C5 C4 C3 107.6(3)
C5 C4 C9 126.0(3)
C3 C4 C9 125.2(3)
C5 C4 Ru 72.9(2)
C3 C4 Ru 72.21(19)
C9 C4 Ru 130.0(3)
C1 C5 C4 107.9(3)
C1 C5 C10 126.4(4)
C4 C5 C10 124.5(3)
C1 C5 Ru 70.1(2)
C4 C5 Ru 70.42(19)
C10 C5 Ru 134.9(3)
C1 C6 H6A 109.5
C1 C6 H6B 109.5
H6A C6 H6B 109.5
C1 C6 H6C 109.5
H6A C6 H6C 109.5
H6B C6 H6C 109.5
C2 C7 H7A 109.5
C2 C7 H7B 109.5
H7A C7 H7B 109.5
C2 C7 H7C 109.5
H7A C7 H7C 109.5
H7B C7 H7C 109.5
C3 C8 H8A 109.5
C3 C8 H8B 109.5
H8A C8 H8B 109.5
C3 C8 H8C 109.5
H8A C8 H8C 109.5
H8B C8 H8C 109.5
C4 C9 H9A 109.5
C4 C9 H9B 109.5
H9A C9 H9B 109.5
C4 C9 H9C 109.5
H9A C9 H9C 109.5
H9B C9 H9C 109.5
C5 C10 H10A 109.5
C5 C10 H10B 109.5
H10A C10 H10B 109.5
C5 C10 H10C 109.5
H10A C10 H10C 109.5
H10B C10 H10C 109.5
C12 C11 P1 117.9(4)
C12 C11 H11A 107.8
P1 C11 H11A 107.8
C12 C11 H11B 107.8
P1 C11 H11B 107.8
H11A C11 H11B 107.2
C11 C12 H12A 109.5
C11 C12 H12B 109.5
H12A C12 H12B 109.5
C11 C12 H12C 109.5
H12A C12 H12C 109.5
H12B C12 H12C 109.5
C14 C13 P1 114.5(4)
C14 C13 H13A 108.6
P1 C13 H13A 108.6
C14 C13 H13B 108.6
P1 C13 H13B 108.6
H13A C13 H13B 107.6
C13 C14 H14A 109.5
C13 C14 H14B 109.5
H14A C14 H14B 109.5
C13 C14 H14C 109.5
H14A C14 H14C 109.5
H14B C14 H14C 109.5
C16 C15 P1 116.0(4)
C16 C15 H15A 108.3
P1 C15 H15A 108.3
C16 C15 H15B 108.3
P1 C15 H15B 108.3
H15A C15 H15B 107.4
C15 C16 H16A 109.5
C15 C16 H16B 109.5
H16A C16 H16B 109.5
C15 C16 H16C 109.5
H16A C16 H16C 109.5
H16B C16 H16C 109.5
C18 C17 P2 119.7(4)
C18 C17 H17A 107.4
P2 C17 H17A 107.4
C18 C17 H17B 107.4
P2 C17 H17B 107.4
H17A C17 H17B 106.9
C17 C18 H18A 109.5
C17 C18 H18B 109.5
H18A C18 H18B 109.5
C17 C18 H18C 109.5
H18A C18 H18C 109.5
H18B C18 H18C 109.5
C20 C19 P2 113.6(3)
C20 C19 H19A 108.8
P2 C19 H19A 108.8
C20 C19 H19B 108.8
P2 C19 H19B 108.8
H19A C19 H19B 107.7
C19 C20 H20A 109.5
C19 C20 H20B 109.5
H20A C20 H20B 109.5
C19 C20 H20C 109.5
H20A C20 H20C 109.5
H20B C20 H20C 109.5
C22 C21 P2 118.5(3)
C22 C21 H21A 107.7
P2 C21 H21A 107.7
C22 C21 H21A 107.7
P2 C21 H21A 107.7
H21A C21 H21A 107.1
C21 C22 H22A 109.5
C21 C22 H22B 109.5
H22A C22 H22B 109.5
C21 C22 H22C 109.5
H22A C22 H22C 109.5
H22B C22 H22C 109.5
C24 C23 Ru 178.2(4)
C23 C24 H24 180.0
C31 B C37 113.3(3)
C31 B C43 113.9(3)
C37 B C43 102.1(3)
C31 B C25 103.2(3)
C37 B C25 113.7(3)
C43 B C25 111.1(3)
C26 C25 C30 115.3(4)
C26 C25 B 122.8(4)
C30 C25 B 121.5(4)
C27 C26 C25 121.6(5)
C27 C26 H26 119.2
C25 C26 H26 119.2
C28 C27 C26 120.8(5)
C28 C27 H27 119.6
C26 C27 H27 119.6
C27 C28 C29 119.4(4)
C27 C28 H28 120.3
C29 C28 H28 120.3
C28 C29 C30 120.5(5)
C28 C29 H29 119.8
C30 C29 H29 119.8
C29 C30 C25 122.5(5)
C29 C30 H30 118.8
C25 C30 H30 118.8
C36 C31 C32 114.8(3)
C36 C31 B 122.1(3)
C32 C31 B 122.7(3)
C33 C32 C31 122.5(4)
C33 C32 H32 118.8
C31 C32 H32 118.8
C34 C33 C32 120.3(4)
C34 C33 H33 119.9
C32 C33 H33 119.9
C35 C34 C33 119.2(4)
C35 C34 H34 120.4
C33 C34 H34 120.4
C34 C35 C36 120.3(4)
C34 C35 H35 119.9
C36 C35 H35 119.9
C35 C36 C31 122.8(4)
C35 C36 H36 118.6
C31 C36 H36 118.6
C42 C37 C38 114.6(4)
C42 C37 B 123.0(4)
C38 C37 B 121.8(4)
C39 C38 C37 122.8(5)
C39 C38 H38 118.6
C37 C38 H38 118.6
C40 C39 C38 120.1(5)
C40 C39 H39 120.0
C38 C39 H39 120.0
C39 C40 C41 119.8(5)
C39 C40 H40 120.1
C41 C40 H40 120.1
C42 C41 C40 119.2(5)
C42 C41 H41 120.4
C40 C41 H41 120.4
C41 C42 C37 123.5(5)
C41 C42 H42 118.3
C37 C42 H42 118.3
C48 C43 C44 115.1(4)
C48 C43 B 123.5(4)
C44 C43 B 121.0(4)
C45 C44 C43 122.5(5)
C45 C44 H44 118.8
C43 C44 H44 118.8
C44 C45 C46 120.1(5)
C44 C45 H45 119.9
C46 C45 H45 119.9
C47 C46 C45 119.1(4)
C47 C46 H46 120.5
C45 C46 H46 120.5
C46 C47 C48 120.7(5)
C46 C47 H47 119.6
C48 C47 H47 119.6
C47 C48 C43 122.5(4)
C47 C48 H48 118.7
C43 C48 H48 118.7

loop_
_geom_bond_atom_site_label_1
_geom_bond_atom_site_label_2
_geom_bond_distance
Ru C23 2.034(4)
Ru C2 2.249(4)
Ru C1 2.257(4)
Ru C4 2.268(4)
Ru C3 2.285(3)
Ru C5 2.302(3)
Ru P2 2.3280(10)
Ru P1 2.3455(11)
Ru H1RU 1.33(4)
P1 C15 1.832(4)
P1 C11 1.846(5)
P1 C13 1.853(5)
P2 C19 1.809(4)
P2 C21 1.830(4)
P2 C17 1.878(5)
C1 C5 1.421(6)
C1 C2 1.454(6)
C1 C6 1.503(6)
C2 C3 1.412(6)
C2 C7 1.499(5)
C3 C4 1.440(5)
C3 C8 1.509(6)
C4 C5 1.437(5)
C4 C9 1.487(5)
C5 C10 1.498(5)
C6 H6A 0.9800
C6 H6B 0.9800
C6 H6C 0.9800
C7 H7A 0.9800
C7 H7B 0.9800
C7 H7C 0.9800
C8 H8A 0.9800
C8 H8B 0.9800
C8 H8C 0.9800
C9 H9A 0.9800
C9 H9B 0.9800
C9 H9C 0.9800
C10 H10A 0.9800
C10 H10B 0.9800
C10 H10C 0.9800
C11 C12 1.441(9)
C11 H11A 0.9900
C11 H11B 0.9900
C12 H12A 0.9800
C12 H12B 0.9800
C12 H12C 0.9800
C13 C14 1.494(8)
C13 H13A 0.9900
C13 H13B 0.9900
C14 H14A 0.9800
C14 H14B 0.9800
C14 H14C 0.9800
C15 C16 1.522(7)
C15 H15A 0.9900
C15 H15B 0.9900
C16 H16A 0.9800
C16 H16B 0.9800
C16 H16C 0.9800
C17 C18 1.480(7)
C17 H17A 0.9900
C17 H17B 0.9900
C18 H18A 0.9800
C18 H18B 0.9800
C18 H18C 0.9800
C19 C20 1.531(7)
C19 H19A 0.9900
C19 H19B 0.9900
C20 H20A 0.9800
C20 H20B 0.9800
C20 H20C 0.9800
C21 C22 1.536(5)
C21 H21A 0.9900
C21 H21A 0.9900
C22 H22A 0.9800
C22 H22B 0.9800
C22 H22C 0.9800
C23 C24 1.150(6)
C24 H24 0.9500
B C31 1.638(5)
B C37 1.639(6)
B C43 1.642(5)
B C25 1.651(6)
C25 C26 1.403(6)
C25 C30 1.410(6)
C26 C27 1.402(6)
C26 H26 0.9500
C27 C28 1.366(8)
C27 H27 0.9500
C28 C29 1.370(8)
C28 H28 0.9500
C29 C30 1.384(6)
C29 H29 0.9500
C30 H30 0.9500
C31 C36 1.399(5)
C31 C32 1.416(5)
C32 C33 1.389(6)
C32 H32 0.9500
C33 C34 1.379(6)
C33 H33 0.9500
C34 C35 1.374(7)
C34 H34 0.9500
C35 C36 1.393(6)
C35 H35 0.9500
C36 H36 0.9500
C37 C42 1.390(6)
C37 C38 1.404(6)
C38 C39 1.386(7)
C38 H38 0.9500
C39 C40 1.358(8)
C39 H39 0.9500
C40 C41 1.387(9)
C40 H40 0.9500
C41 C42 1.383(7)
C41 H41 0.9500
C42 H42 0.9500
C43 C48 1.399(6)
C43 C44 1.413(6)
C44 C45 1.386(7)
C44 H44 0.9500
C45 C46 1.393(9)
C45 H45 0.9500
C46 C47 1.361(8)
C46 H46 0.9500
C47 C48 1.395(6)
C47 H47 0.9500
C48 H48 0.9500

loop_
_geom_torsion_atom_site_label_1
_geom_torsion_atom_site_label_2
_geom_torsion_atom_site_label_3
_geom_torsion_atom_site_label_4
_geom_torsion
C23 Ru P1 C15 -49.8(2)
C2 Ru P1 C15 -135.4(2)
C1 Ru P1 C15 -125.3(3)
C4 Ru P1 C15 159.0(2)
C3 Ru P1 C15 -170.2(2)
C5 Ru P1 C15 166.5(3)
P2 Ru P1 C15 30.8(2)
C23 Ru P1 C11 72.2(3)
C2 Ru P1 C11 -13.3(2)
C1 Ru P1 C11 -3.3(3)
C4 Ru P1 C11 -79.0(2)
C3 Ru P1 C11 -48.2(2)
C5 Ru P1 C11 -71.4(3)
P2 Ru P1 C11 152.9(2)
C23 Ru P1 C13 -173.6(2)
C2 Ru P1 C13 100.8(2)
C1 Ru P1 C13 110.9(3)
C4 Ru P1 C13 35.1(2)
C3 Ru P1 C13 66.0(2)
C5 Ru P1 C13 42.7(3)
P2 Ru P1 C13 -92.99(19)
C23 Ru P2 C19 -168.8(2)
C2 Ru P2 C19 -89.6(3)
C1 Ru P2 C19 -81.3(2)
C4 Ru P2 C19 -15.5(2)
C3 Ru P2 C19 -19.5(3)
C5 Ru P2 C19 -47.1(2)
P1 Ru P2 C19 113.68(18)
C23 Ru P2 C21 68.9(2)
C2 Ru P2 C21 148.1(2)
C1 Ru P2 C21 156.3(2)
C4 Ru P2 C21 -137.8(2)
C3 Ru P2 C21 -141.8(3)
C5 Ru P2 C21 -169.4(2)
P1 Ru P2 C21 -8.66(19)
C23 Ru P2 C17 -53.0(2)
C2 Ru P2 C17 26.2(3)
C1 Ru P2 C17 34.4(2)
C4 Ru P2 C17 100.3(2)
C3 Ru P2 C17 96.3(3)
C5 Ru P2 C17 68.7(2)
P1 Ru P2 C17 -130.56(19)
C23 Ru C1 C5 155.1(3)
C2 Ru C1 C5 -116.4(3)
C4 Ru C1 C5 -36.7(2)
C3 Ru C1 C5 -79.0(2)
P2 Ru C1 C5 71.4(2)
P1 Ru C1 C5 -132.5(2)
C23 Ru C1 C2 -88.5(3)
C4 Ru C1 C2 79.7(2)
C3 Ru C1 C2 37.5(2)
C5 Ru C1 C2 116.4(3)
P2 Ru C1 C2 -172.1(2)
P1 Ru C1 C2 -16.0(3)
C23 Ru C1 C6 30.8(5)
C2 Ru C1 C6 119.2(5)
C4 Ru C1 C6 -161.1(5)
C3 Ru C1 C6 156.7(5)
C5 Ru C1 C6 -124.3(5)
P2 Ru C1 C6 -52.9(5)
P1 Ru C1 C6 103.2(5)
C5 C1 C2 C3 -0.2(4)
C6 C1 C2 C3 171.6(4)
Ru C1 C2 C3 -64.9(3)
C5 C1 C2 C7 -168.8(4)
C6 C1 C2 C7 3.1(6)
Ru C1 C2 C7 126.6(4)
C5 C1 C2 Ru 64.6(3)
C6 C1 C2 Ru -123.5(4)
C23 Ru C2 C3 -153.5(2)
C1 Ru C2 C3 115.7(3)
C4 Ru C2 C3 36.7(2)
C5 Ru C2 C3 78.6(2)
P2 Ru C2 C3 128.7(2)
P1 Ru C2 C3 -74.4(2)
C23 Ru C2 C1 90.8(2)
C4 Ru C2 C1 -79.0(2)
C3 Ru C2 C1 -115.7(3)
C5 Ru C2 C1 -37.1(2)
P2 Ru C2 C1 13.0(3)
P1 Ru C2 C1 169.9(2)
C23 Ru C2 C7 -30.0(5)
C1 Ru C2 C7 -120.8(5)
C4 Ru C2 C7 160.2(5)
C3 Ru C2 C7 123.5(5)
C5 Ru C2 C7 -157.9(5)
P2 Ru C2 C7 -107.9(4)
P1 Ru C2 C7 49.1(5)
C1 C2 C3 C4 2.7(4)
C7 C2 C3 C4 171.1(4)
Ru C2 C3 C4 -61.0(2)
C1 C2 C3 C8 -166.0(3)
C7 C2 C3 C8 2.4(6)
Ru C2 C3 C8 130.3(4)
C1 C2 C3 Ru 63.7(3)
C7 C2 C3 Ru -127.9(4)
C23 Ru C3 C2 31.2(3)
C1 Ru C3 C2 -38.9(2)
C4 Ru C3 C2 -118.7(3)
C5 Ru C3 C2 -80.6(2)
P2 Ru C3 C2 -112.6(3)
P1 Ru C3 C2 111.6(2)
C23 Ru C3 C4 149.9(2)
C2 Ru C3 C4 118.7(3)
C1 Ru C3 C4 79.8(2)
C5 Ru C3 C4 38.1(2)
P2 Ru C3 C4 6.1(4)
P1 Ru C3 C4 -129.6(2)
C23 Ru C3 C8 -91.7(4)
C2 Ru C3 C8 -122.8(5)
C1 Ru C3 C8 -161.8(4)
C4 Ru C3 C8 118.4(5)
C5 Ru C3 C8 156.5(4)
P2 Ru C3 C8 124.5(3)
P1 Ru C3 C8 -11.2(4)
C2 C3 C4 C5 -4.1(4)
C8 C3 C4 C5 165.0(3)
Ru C3 C4 C5 -64.8(2)
C2 C3 C4 C9 -172.5(3)
C8 C3 C4 C9 -3.3(5)
Ru C3 C4 C9 126.8(4)
C2 C3 C4 Ru 60.7(2)
C8 C3 C4 Ru -130.1(3)
C23 Ru C4 C5 59.6(4)
C2 Ru C4 C5 79.4(2)
C1 Ru C4 C5 36.4(2)
C3 Ru C4 C5 115.6(3)
P2 Ru C4 C5 -61.2(2)
P1 Ru C4 C5 174.05(17)
C23 Ru C4 C3 -56.0(4)
C2 Ru C4 C3 -36.1(2)
C1 Ru C4 C3 -79.2(2)
C5 Ru C4 C3 -115.6(3)
P2 Ru C4 C3 -176.7(2)
P1 Ru C4 C3 58.5(2)
C23 Ru C4 C9 -177.4(3)
C2 Ru C4 C9 -157.5(4)
C1 Ru C4 C9 159.5(4)
C3 Ru C4 C9 -121.4(4)
C5 Ru C4 C9 123.1(4)
P2 Ru C4 C9 61.9(3)
P1 Ru C4 C9 -62.9(3)
C2 C1 C5 C4 -2.3(4)
C6 C1 C5 C4 -173.9(4)
Ru C1 C5 C4 60.6(2)
C2 C1 C5 C10 165.3(4)
C6 C1 C5 C10 -6.3(7)
Ru C1 C5 C10 -131.8(4)
C2 C1 C5 Ru -62.9(3)
C6 C1 C5 Ru 125.5(4)
C3 C4 C5 C1 4.0(4)
C9 C4 C5 C1 172.2(4)
Ru C4 C5 C1 -60.4(3)
C3 C4 C5 C10 -164.0(3)
C9 C4 C5 C10 4.3(6)
Ru C4 C5 C10 131.7(3)
C3 C4 C5 Ru 64.3(2)
C9 C4 C5 Ru -127.4(4)
C23 Ru C5 C1 -29.7(3)
C2 Ru C5 C1 38.5(2)
C4 Ru C5 C1 118.4(3)
C3 Ru C5 C1 80.1(3)
P2 Ru C5 C1 -115.0(2)
P1 Ru C5 C1 106.9(3)
C23 Ru C5 C4 -148.1(2)
C2 Ru C5 C4 -79.9(2)
C1 Ru C5 C4 -118.4(3)
C3 Ru C5 C4 -38.3(2)
P2 Ru C5 C4 126.59(19)
P1 Ru C5 C4 -11.4(3)
C23 Ru C5 C10 92.3(4)
C2 Ru C5 C10 160.5(5)
C1 Ru C5 C10 122.0(5)
C4 Ru C5 C10 -119.6(5)
C3 Ru C5 C10 -157.9(5)
P2 Ru C5 C10 7.0(4)
P1 Ru C5 C10 -131.0(3)
C15 P1 C11 C12 50.1(5)
C13 P1 C11 C12 156.5(5)
Ru P1 C11 C12 -80.9(5)
C15 P1 C13 C14 -59.8(5)
C11 P1 C13 C14 -164.2(4)
Ru P1 C13 C14 71.8(5)
C11 P1 C15 C16 44.0(5)
C13 P1 C15 C16 -58.3(5)
Ru P1 C15 C16 173.0(4)
C19 P2 C17 C18 -60.0(5)
C21 P2 C17 C18 48.2(5)
Ru P2 C17 C18 174.4(4)
C21 P2 C19 C20 62.7(4)
C17 P2 C19 C20 175.1(4)
Ru P2 C19 C20 -65.8(4)
C19 P2 C21 C22 43.5(4)
C17 P2 C21 C22 -64.4(4)
Ru P2 C21 C22 173.7(3)
C2 Ru C23 C24 -57(15)
C1 Ru C23 C24 -20(15)
C4 Ru C23 C24 -40(15)
C3 Ru C23 C24 -75(15)
C5 Ru C23 C24 -3(15)
P2 Ru C23 C24 88(15)
P1 Ru C23 C24 -164(15)
C31 B C25 C26 87.4(4)
C37 B C25 C26 -35.7(5)
C43 B C25 C26 -150.2(4)
C31 B C25 C30 -85.4(4)
C37 B C25 C30 151.6(3)
C43 B C25 C30 37.1(5)
C30 C25 C26 C27 0.0(6)
B C25 C26 C27 -173.2(4)
C25 C26 C27 C28 0.4(7)
C26 C27 C28 C29 -0.4(7)
C27 C28 C29 C30 0.1(6)
C28 C29 C30 C25 0.2(6)
C26 C25 C30 C29 -0.2(6)
B C25 C30 C29 173.0(4)
C37 B C31 C36 36.7(6)
C43 B C31 C36 152.8(4)
C25 B C31 C36 -86.7(5)
C37 B C31 C32 -150.9(3)
C43 B C31 C32 -34.8(5)
C25 B C31 C32 85.7(4)
C36 C31 C32 C33 -1.1(6)
B C31 C32 C33 -174.0(4)
C31 C32 C33 C34 -0.1(5)
C32 C33 C34 C35 1.6(6)
C33 C34 C35 C36 -1.9(7)
C34 C35 C36 C31 0.6(8)
C32 C31 C36 C35 0.9(7)
B C31 C36 C35 173.8(4)
C31 B C37 C42 -155.2(4)
C43 B C37 C42 81.9(5)
C25 B C37 C42 -37.8(5)
C31 B C37 C38 34.2(5)
C43 B C37 C38 -88.7(4)
C25 B C37 C38 151.6(4)
C42 C37 C38 C39 -2.1(6)
B C37 C38 C39 169.3(4)
C37 C38 C39 C40 0.4(7)
C38 C39 C40 C41 1.0(8)
C39 C40 C41 C42 -0.6(8)
C40 C41 C42 C37 -1.4(8)
C38 C37 C42 C41 2.6(7)
B C37 C42 C41 -168.6(5)
C31 B C43 C48 -31.9(5)
C37 B C43 C48 90.5(4)
C25 B C43 C48 -147.9(4)
C31 B C43 C44 156.1(4)
C37 B C43 C44 -81.4(4)
C25 B C43 C44 40.1(5)
C48 C43 C44 C45 0.9(7)
B C43 C44 C45 173.5(4)
C43 C44 C45 C46 0.3(8)
C44 C45 C46 C47 -0.8(8)
C45 C46 C47 C48 0.0(7)
C46 C47 C48 C43 1.3(6)
C44 C43 C48 C47 -1.7(6)
B C43 C48 C47 -174.1(4)
